data_4083718
loop_
_publ_author_name
'Contrella, Nathan D.'
'Sampson, Jessica R.'
'Jordan, Richard F.'

_publ_section_title
;
 Copolymerization of Ethylene and Methyl Acrylate by Cationic Palladium
 Catalysts That Contain Phosphine-Diethyl Phosphonate Ancillary Ligands
;
_journal_name_full Organometallics
_journal_page_first 140623145555006
_journal_paper_doi 10.1021/om5004489
_journal_year 2014
_chemical_formula_sum 'C32 H40 F6 N O5 P2 Pd Sb'
_chemical_formula_weight 922.74
_chemical_name_systematic
; 
 ? 
;
_space_group_crystal_system orthorhombic
_space_group_IT_number 29
_symmetry_space_group_name_Hall 'P 2c -2ac'
_symmetry_space_group_name_H-M 'P c a 21'
_atom_sites_solution_hydrogens geom
_atom_sites_solution_primary direct
_atom_sites_solution_secondary difmap
_audit_creation_method SHELXL-97
_cell_angle_alpha 90.00
_cell_angle_beta 90.00
_cell_angle_gamma 90.00
_cell_formula_units_Z 4
_cell_length_a 26.0765(11)
_cell_length_b 10.2450(5)
_cell_length_c 13.4739(6)
_cell_measurement_temperature 100(2)
_cell_volume 3599.6(3)
_computing_structure_refinement 'SHELXL-97 (Sheldrick, 1997)'
_computing_structure_solution 'SHELXS-97 (Sheldrick, 1990)'
_diffrn_ambient_temperature 100(2)
_diffrn_measured_fraction_theta_full 0.998
_diffrn_measured_fraction_theta_max 0.998
_diffrn_radiation_monochromator graphite
_diffrn_radiation_source 'fine-focus sealed tube'
_diffrn_radiation_type MoK\a
_diffrn_radiation_wavelength 0.71073
_diffrn_reflns_av_R_equivalents 0.0512
_diffrn_reflns_av_sigmaI/netI 0.0438
_diffrn_reflns_limit_h_max 39
_diffrn_reflns_limit_h_min -39
_diffrn_reflns_limit_k_max 15
_diffrn_reflns_limit_k_min -15
_diffrn_reflns_limit_l_max 20
_diffrn_reflns_limit_l_min -20
_diffrn_reflns_number 85266
_diffrn_reflns_theta_full 33.19
_diffrn_reflns_theta_max 33.19
_diffrn_reflns_theta_min 1.99
_exptl_absorpt_coefficient_mu 1.409
_exptl_absorpt_correction_T_max 0.7465
_exptl_absorpt_correction_T_min 0.5668
_exptl_absorpt_correction_type multi-scan
_exptl_absorpt_process_details
;
absorption corrections were made based on correspondance of
equivalent intensities usingprogram SADABS (G. Sheldrick, Bruker 
Analytical X-ray Systems, Madison, WI)
;
_exptl_crystal_density_diffrn 1.703
_exptl_crystal_density_method 'not measured'
_exptl_crystal_F_000 1840
_exptl_crystal_size_max 0.72
_exptl_crystal_size_mid 0.20
_exptl_crystal_size_min 0.17
_refine_diff_density_max 1.000
_refine_diff_density_min -0.711
_refine_diff_density_rms 0.104
_refine_ls_abs_structure_details 'Flack H D (1983), Acta Cryst. A39, 876-881'
_refine_ls_abs_structure_Flack -0.015(10)
_refine_ls_extinction_method none
_refine_ls_goodness_of_fit_ref 1.039
_refine_ls_hydrogen_treatment constr
_refine_ls_matrix_type full
_refine_ls_number_parameters 440
_refine_ls_number_reflns 13701
_refine_ls_number_restraints 1
_refine_ls_restrained_S_all 1.038
_refine_ls_R_factor_all 0.0483
_refine_ls_R_factor_gt 0.0322
_refine_ls_shift/su_max 0.005
_refine_ls_shift/su_mean 0.000
_refine_ls_structure_factor_coef Fsqd
_refine_ls_weighting_details 'calc w=1/[\s^2^(Fo^2^)+(0.0276P)^2^+0.7437P] where P=(Fo^2^+2Fc^2^)/3'
_refine_ls_weighting_scheme calc
_refine_ls_wR_factor_gt 0.0574
_refine_ls_wR_factor_ref 0.0613
_reflns_number_gt 11599
_reflns_number_total 13701
_reflns_threshold_expression >2sigma(I)
_cod_data_source_file om5004489_si_001.cif
_cod_data_source_block compound_3b
_cod_original_sg_symbol_H-M Pca21
_cod_database_code 4083718

loop_
_symmetry_equiv_pos_as_xyz
'x, y, z'
'-x, -y, z+1/2'
'-x+1/2, y, z+1/2'
'x+1/2, -y, z'

loop_
_atom_site_label
_atom_site_type_symbol
_atom_site_fract_x
_atom_site_fract_y
_atom_site_fract_z
_atom_site_U_iso_or_equiv
_atom_site_adp_type
_atom_site_occupancy
_atom_site_symmetry_multiplicity
_atom_site_calc_flag
_atom_site_refinement_flags
C1 C 0.58608(9) 0.3896(2) 0.0149(2) 0.0216(5) Uani 1 1 d .
H1A H 0.5573 0.3665 -0.0284 0.032 Uiso 1 1 calc R
H1B H 0.5743 0.3926 0.0840 0.032 Uiso 1 1 calc R
H1C H 0.6132 0.3239 0.0084 0.032 Uiso 1 1 calc R
C2 C 0.67671(9) 0.4242(2) 0.16663(18) 0.0146(4) Uani 1 1 d .
C3 C 0.65717(10) 0.3558(2) 0.24769(18) 0.0191(5) Uani 1 1 d .
H3 H 0.6303 0.3926 0.2863 0.023 Uiso 1 1 calc R
C4 C 0.67687(11) 0.2338(2) 0.27225(19) 0.0247(5) Uani 1 1 d .
H4 H 0.6632 0.1868 0.3270 0.030 Uiso 1 1 calc R
C5 C 0.71614(10) 0.1813(2) 0.2173(2) 0.0244(5) Uani 1 1 d .
H5 H 0.7300 0.0990 0.2355 0.029 Uiso 1 1 calc R
C6 C 0.73583(9) 0.2463(2) 0.1356(2) 0.0214(5) Uani 1 1 d .
H6 H 0.7630 0.2090 0.0981 0.026 Uiso 1 1 calc R
C7 C 0.71545(9) 0.3668(2) 0.10903(18) 0.0169(4) Uani 1 1 d .
C8 C 0.76609(10) 0.3763(3) -0.0387(2) 0.0296(6) Uani 1 1 d .
H8A H 0.7992 0.3631 -0.0059 0.044 Uiso 1 1 calc R
H8B H 0.7707 0.4326 -0.0968 0.044 Uiso 1 1 calc R
H8C H 0.7522 0.2918 -0.0598 0.044 Uiso 1 1 calc R
C9 C 0.60565(9) 0.6309(2) 0.22267(17) 0.0156(4) Uani 1 1 d .
C10 C 0.55423(9) 0.6496(2) 0.19877(19) 0.0192(5) Uani 1 1 d .
H10 H 0.5423 0.6266 0.1345 0.023 Uiso 1 1 calc R
C11 C 0.52015(10) 0.7012(3) 0.2674(2) 0.0254(5) Uani 1 1 d .
H11 H 0.4850 0.7118 0.2508 0.031 Uiso 1 1 calc R
C12 C 0.53763(11) 0.7371(3) 0.3595(2) 0.0268(6) Uani 1 1 d .
H12 H 0.5144 0.7746 0.4057 0.032 Uiso 1 1 calc R
C13 C 0.58811(11) 0.7197(3) 0.38614(19) 0.0242(5) Uani 1 1 d .
H13 H 0.5995 0.7453 0.4502 0.029 Uiso 1 1 calc R
C14 C 0.62226(10) 0.6647(2) 0.31911(18) 0.0186(5) Uani 1 1 d .
C15 C 0.69404(13) 0.7025(3) 0.4250(2) 0.0408(8) Uani 1 1 d .
H15A H 0.6857 0.7957 0.4233 0.061 Uiso 1 1 calc R
H15B H 0.7314 0.6912 0.4239 0.061 Uiso 1 1 calc R
H15C H 0.6801 0.6636 0.4857 0.061 Uiso 1 1 calc R
C16 C 0.70314(8) 0.6940(2) 0.13074(17) 0.0143(4) Uani 1 1 d .
C17 C 0.74635(9) 0.6639(2) 0.18699(19) 0.0189(5) Uani 1 1 d .
H17 H 0.7475 0.5836 0.2221 0.023 Uiso 1 1 calc R
C18 C 0.78774(9) 0.7488(2) 0.19280(19) 0.0219(5) Uani 1 1 d .
H18 H 0.8167 0.7267 0.2322 0.026 Uiso 1 1 calc R
C19 C 0.78674(10) 0.8644(2) 0.1416(2) 0.0231(5) Uani 1 1 d .
H19 H 0.8149 0.9229 0.1461 0.028 Uiso 1 1 calc R
C20 C 0.74475(10) 0.8963(2) 0.08315(19) 0.0189(5) Uani 1 1 d .
H20 H 0.7447 0.9756 0.0467 0.023 Uiso 1 1 calc R
C21 C 0.70271(8) 0.8127(2) 0.07759(17) 0.0148(4) Uani 1 1 d .
C22 C 0.64533(12) 1.0294(3) -0.1447(2) 0.0316(6) Uani 1 1 d .
H22A H 0.6503 0.9581 -0.1934 0.038 Uiso 1 1 calc R
H22B H 0.6645 1.1065 -0.1687 0.038 Uiso 1 1 calc R
C23 C 0.58946(13) 1.0627(3) -0.1393(2) 0.0346(7) Uani 1 1 d .
H23A H 0.5699 0.9849 -0.1203 0.052 Uiso 1 1 calc R
H23B H 0.5778 1.0934 -0.2044 0.052 Uiso 1 1 calc R
H23C H 0.5842 1.1315 -0.0898 0.052 Uiso 1 1 calc R
C24 C 0.60321(10) 0.9689(3) 0.1484(2) 0.0268(6) Uani 1 1 d .
H24A H 0.6321 1.0308 0.1402 0.032 Uiso 1 1 calc R
H24B H 0.6085 0.9200 0.2109 0.032 Uiso 1 1 calc R
C25 C 0.55420(11) 1.0416(3) 0.1532(2) 0.0331(7) Uani 1 1 d .
H25A H 0.5512 1.0984 0.0950 0.050 Uiso 1 1 calc R
H25B H 0.5535 1.0949 0.2137 0.050 Uiso 1 1 calc R
H25C H 0.5255 0.9798 0.1543 0.050 Uiso 1 1 calc R
C26 C 0.54137(11) 0.6158(2) -0.1958(2) 0.0240(5) Uani 1 1 d .
C27 C 0.52634(12) 0.6271(3) -0.2936(2) 0.0314(6) Uani 1 1 d .
H27 H 0.4969 0.6770 -0.3104 0.038 Uiso 1 1 calc R
C28 C 0.55408(13) 0.5659(3) -0.3664(2) 0.0371(7) Uani 1 1 d .
H28 H 0.5440 0.5726 -0.4340 0.044 Uiso 1 1 calc R
C29 C 0.59666(12) 0.4948(3) -0.3406(2) 0.0316(7) Uani 1 1 d .
H29 H 0.6159 0.4505 -0.3901 0.038 Uiso 1 1 calc R
C30 C 0.61142(10) 0.4883(2) -0.24137(19) 0.0202(5) Uani 1 1 d .
C31 C 0.51083(11) 0.6763(3) -0.1135(2) 0.0356(7) Uani 1 1 d .
H31A H 0.5014 0.6090 -0.0652 0.053 Uiso 1 1 calc R
H31B H 0.4797 0.7160 -0.1409 0.053 Uiso 1 1 calc R
H31C H 0.5315 0.7436 -0.0807 0.053 Uiso 1 1 calc R
C32 C 0.65822(11) 0.4147(3) -0.2090(2) 0.0288(6) Uani 1 1 d .
H32A H 0.6800 0.4718 -0.1686 0.043 Uiso 1 1 calc R
H32B H 0.6774 0.3856 -0.2676 0.043 Uiso 1 1 calc R
H32C H 0.6479 0.3387 -0.1697 0.043 Uiso 1 1 calc R
F1 F 0.93831(10) 0.05627(19) -0.08394(18) 0.0615(7) Uani 1 1 d .
F2 F 0.96044(7) 0.17277(19) 0.08765(17) 0.0494(5) Uani 1 1 d .
F3 F 0.91263(7) -0.05760(17) 0.08673(15) 0.0400(4) Uani 1 1 d .
F4 F 0.86295(8) 0.1559(2) 0.13880(14) 0.0476(5) Uani 1 1 d .
F5 F 0.84109(7) 0.0440(2) -0.02885(18) 0.0552(6) Uani 1 1 d .
F6 F 0.88983(6) 0.27081(15) -0.02804(15) 0.0315(3) Uani 1 1 d .
N1 N 0.58390(8) 0.54867(19) -0.17081(15) 0.0168(4) Uani 1 1 d .
O1 O 0.73109(6) 0.43696(14) 0.02929(15) 0.0216(3) Uani 1 1 d .
O2 O 0.67210(7) 0.63954(18) 0.34043(13) 0.0228(4) Uani 1 1 d .
O3 O 0.63907(7) 0.75486(16) -0.07791(12) 0.0197(3) Uani 1 1 d .
O4 O 0.66651(7) 0.98835(16) -0.04825(13) 0.0245(4) Uani 1 1 d .
O5 O 0.60191(6) 0.87805(17) 0.06446(14) 0.0203(4) Uani 1 1 d .
P1 P 0.64943(2) 0.57748(5) 0.12612(4) 0.01240(11) Uani 1 1 d .
P2 P 0.65030(2) 0.85517(6) -0.00136(4) 0.01645(12) Uani 1 1 d .
Pd1 Pd 0.613830(6) 0.566276(15) -0.024552(13) 0.01267(3) Uani 1 1 d .
Sb1 Sb 0.901861(6) 0.105994(16) 0.028372(14) 0.02177(4) Uani 1 1 d .

loop_
_atom_site_aniso_label
_atom_site_aniso_U_11
_atom_site_aniso_U_22
_atom_site_aniso_U_33
_atom_site_aniso_U_23
_atom_site_aniso_U_13
_atom_site_aniso_U_12
C1 0.0215(11) 0.0210(11) 0.0221(13) -0.0021(10) -0.0025(10) -0.0079(9)
C2 0.0152(11) 0.0118(10) 0.0169(11) -0.0018(8) -0.0044(9) -0.0006(8)
C3 0.0270(13) 0.0138(11) 0.0165(11) -0.0021(9) -0.0021(10) -0.0029(9)
C4 0.0437(16) 0.0148(11) 0.0156(11) 0.0000(9) -0.0074(11) -0.0042(11)
C5 0.0350(14) 0.0138(11) 0.0245(13) -0.0020(10) -0.0117(11) 0.0018(10)
C6 0.0210(11) 0.0143(10) 0.0287(13) -0.0055(10) -0.0058(10) 0.0013(9)
C7 0.0168(11) 0.0133(10) 0.0208(11) -0.0036(8) -0.0023(9) -0.0030(8)
C8 0.0244(13) 0.0284(13) 0.0360(16) -0.0044(12) 0.0144(12) 0.0038(10)
C9 0.0199(11) 0.0140(10) 0.0128(10) -0.0015(8) 0.0041(8) -0.0007(8)
C10 0.0200(11) 0.0192(11) 0.0184(11) -0.0026(9) 0.0028(9) -0.0013(9)
C11 0.0206(12) 0.0265(13) 0.0292(14) -0.0029(11) 0.0070(10) -0.0006(10)
C12 0.0344(14) 0.0254(13) 0.0206(12) -0.0062(10) 0.0143(11) -0.0003(11)
C13 0.0373(15) 0.0220(12) 0.0132(11) -0.0050(10) 0.0037(10) -0.0013(11)
C14 0.0251(12) 0.0141(11) 0.0166(11) -0.0004(9) -0.0006(9) -0.0026(9)
C15 0.056(2) 0.0339(15) 0.0325(16) -0.0172(14) -0.0259(15) 0.0110(15)
C16 0.0135(10) 0.0133(10) 0.0161(10) -0.0032(8) 0.0016(8) -0.0012(8)
C17 0.0176(11) 0.0164(11) 0.0227(11) -0.0027(9) -0.0021(9) -0.0005(9)
C18 0.0164(11) 0.0234(12) 0.0259(13) -0.0073(10) -0.0030(10) 0.0005(9)
C19 0.0212(12) 0.0224(12) 0.0256(13) -0.0090(10) 0.0012(10) -0.0069(9)
C20 0.0245(12) 0.0136(10) 0.0187(11) -0.0054(9) 0.0051(9) -0.0027(9)
C21 0.0166(10) 0.0120(10) 0.0159(10) -0.0034(8) 0.0020(8) 0.0018(8)
C22 0.0515(19) 0.0192(12) 0.0240(14) 0.0075(11) 0.0057(13) 0.0103(12)
C23 0.0475(19) 0.0293(14) 0.0270(15) 0.0020(12) -0.0029(13) 0.0087(13)
C24 0.0256(13) 0.0262(13) 0.0286(14) -0.0141(11) -0.0026(11) 0.0046(10)
C25 0.0302(15) 0.0358(16) 0.0333(16) -0.0115(13) 0.0014(12) 0.0120(12)
C26 0.0263(13) 0.0203(12) 0.0254(13) -0.0015(11) -0.0078(11) 0.0004(10)
C27 0.0366(16) 0.0295(15) 0.0279(14) 0.0063(12) -0.0141(13) -0.0025(12)
C28 0.053(2) 0.0403(16) 0.0180(13) 0.0061(13) -0.0100(13) -0.0198(15)
C29 0.0449(17) 0.0347(15) 0.0151(12) -0.0076(11) 0.0083(12) -0.0168(13)
C30 0.0255(13) 0.0179(11) 0.0173(11) -0.0056(9) 0.0043(10) -0.0087(9)
C31 0.0287(15) 0.0414(17) 0.0366(16) -0.0102(14) -0.0092(13) 0.0166(13)
C32 0.0291(15) 0.0233(14) 0.0341(15) -0.0070(12) 0.0141(12) 0.0019(11)
F1 0.0944(19) 0.0362(10) 0.0539(13) -0.0106(10) 0.0467(13) -0.0148(11)
F2 0.0369(10) 0.0403(11) 0.0710(14) 0.0025(10) -0.0284(10) -0.0089(8)
F3 0.0423(10) 0.0288(9) 0.0490(11) 0.0090(9) -0.0017(9) 0.0010(8)
F4 0.0547(12) 0.0513(12) 0.0368(10) 0.0034(9) 0.0225(9) 0.0173(10)
F5 0.0540(11) 0.0609(12) 0.0507(12) 0.0299(11) -0.0282(12) -0.0388(9)
F6 0.0305(7) 0.0283(7) 0.0357(8) 0.0073(9) -0.0047(8) -0.0027(6)
N1 0.0199(10) 0.0156(9) 0.0148(9) -0.0021(7) -0.0005(8) -0.0011(8)
O1 0.0194(8) 0.0169(7) 0.0284(9) 0.0009(9) 0.0087(8) 0.0030(6)
O2 0.0288(10) 0.0235(9) 0.0161(8) -0.0055(7) -0.0068(7) 0.0008(8)
O3 0.0312(10) 0.0136(7) 0.0143(8) -0.0007(6) -0.0014(7) 0.0016(7)
O4 0.0332(9) 0.0144(8) 0.0258(10) 0.0034(7) -0.0010(8) 0.0021(7)
O5 0.0186(8) 0.0193(8) 0.0229(9) -0.0062(7) -0.0015(7) 0.0019(7)
P1 0.0134(3) 0.0120(2) 0.0119(2) -0.0013(2) 0.0003(2) -0.0002(2)
P2 0.0216(3) 0.0115(2) 0.0163(3) -0.0010(2) -0.0005(2) 0.0016(2)
Pd1 0.01368(7) 0.01332(6) 0.01102(6) -0.00293(7) 0.00038(7) 0.00144(6)
Sb1 0.02059(7) 0.02387(7) 0.02084(7) -0.00070(7) -0.00023(7) -0.00285(6)

loop_
_atom_type_symbol
_atom_type_description
_atom_type_scat_dispersion_real
_atom_type_scat_dispersion_imag
_atom_type_scat_source
C C 0.0033 0.0016 'International Tables Vol C Tables 4.2.6.8 and 6.1.1.4'
H H 0.0000 0.0000 'International Tables Vol C Tables 4.2.6.8 and 6.1.1.4'
N N 0.0061 0.0033 'International Tables Vol C Tables 4.2.6.8 and 6.1.1.4'
O O 0.0106 0.0060 'International Tables Vol C Tables 4.2.6.8 and 6.1.1.4'
F F 0.0171 0.0103 'International Tables Vol C Tables 4.2.6.8 and 6.1.1.4'
P P 0.1023 0.0942 'International Tables Vol C Tables 4.2.6.8 and 6.1.1.4'
Pd Pd -0.9988 1.0072 'International Tables Vol C Tables 4.2.6.8 and 6.1.1.4'
Sb Sb -0.5866 1.5461 'International Tables Vol C Tables 4.2.6.8 and 6.1.1.4'

loop_
_geom_angle_atom_site_label_1
_geom_angle_atom_site_label_2
_geom_angle_atom_site_label_3
_geom_angle
C3 C2 C7 119.1(2)
C3 C2 P1 121.95(19)
C7 C2 P1 118.69(18)
C4 C3 C2 120.2(2)
C5 C4 C3 119.9(2)
C4 C5 C6 121.1(2)
C5 C6 C7 119.3(2)
O1 C7 C6 124.0(2)
O1 C7 C2 115.6(2)
C6 C7 C2 120.3(2)
C10 C9 C14 118.3(2)
C10 C9 P1 118.78(18)
C14 C9 P1 122.69(19)
C11 C10 C9 121.0(2)
C12 C11 C10 119.5(3)
C11 C12 C13 121.3(2)
C12 C13 C14 119.8(2)
O2 C14 C13 123.7(2)
O2 C14 C9 116.2(2)
C13 C14 C9 120.1(2)
C17 C16 C21 118.3(2)
C17 C16 P1 119.36(17)
C21 C16 P1 122.37(17)
C18 C17 C16 121.4(2)
C19 C18 C17 119.9(2)
C18 C19 C20 120.3(2)
C19 C20 C21 120.5(2)
C20 C21 C16 119.7(2)
C20 C21 P2 118.99(18)
C16 C21 P2 121.23(17)
O4 C22 C23 112.8(2)
O5 C24 C25 109.5(2)
N1 C26 C27 121.0(3)
N1 C26 C31 117.6(2)
C27 C26 C31 121.4(3)
C28 C27 C26 119.7(3)
C27 C28 C29 119.2(3)
C28 C29 C30 119.5(3)
N1 C30 C29 120.6(3)
N1 C30 C32 117.5(2)
C29 C30 C32 121.9(3)
C30 N1 C26 119.9(2)
C30 N1 Pd1 119.93(17)
C26 N1 Pd1 119.36(17)
C7 O1 C8 117.89(18)
C14 O2 C15 117.8(2)
P2 O3 Pd1 116.55(10)
C22 O4 P2 120.30(17)
C24 O5 P2 121.03(16)
C2 P1 C9 107.02(11)
C2 P1 C16 104.71(10)
C9 P1 C16 104.99(10)
C2 P1 Pd1 113.13(8)
C9 P1 Pd1 113.90(8)
C16 P1 Pd1 112.33(8)
O3 P2 O5 109.83(10)
O3 P2 O4 112.14(10)
O5 P2 O4 108.51(10)
O3 P2 C21 113.34(10)
O5 P2 C21 108.48(10)
O4 P2 C21 104.28(10)
C1 Pd1 N1 92.09(9)
C1 Pd1 O3 174.97(9)
N1 Pd1 O3 83.08(7)
C1 Pd1 P1 87.46(8)
N1 Pd1 P1 176.47(6)
O3 Pd1 P1 97.45(5)
F2 Sb1 F1 91.75(11)
F2 Sb1 F4 90.19(10)
F1 Sb1 F4 177.92(11)
F2 Sb1 F3 91.48(8)
F1 Sb1 F3 91.14(9)
F4 Sb1 F3 89.54(9)
F2 Sb1 F5 177.60(11)
F1 Sb1 F5 90.26(12)
F4 Sb1 F5 87.77(11)
F3 Sb1 F5 89.79(8)
F2 Sb1 F6 88.87(8)
F1 Sb1 F6 90.14(9)
F4 Sb1 F6 89.17(8)
F3 Sb1 F6 178.67(9)
F5 Sb1 F6 89.82(8)

loop_
_geom_bond_atom_site_label_1
_geom_bond_atom_site_label_2
_geom_bond_distance
C1 Pd1 2.021(2)
C2 C3 1.394(3)
C2 C7 1.403(3)
C2 P1 1.809(2)
C3 C4 1.392(3)
C4 C5 1.374(4)
C5 C6 1.385(4)
C6 C7 1.390(3)
C7 O1 1.356(3)
C8 O1 1.435(3)
C9 C10 1.392(3)
C9 C14 1.413(3)
C9 P1 1.815(2)
C10 C11 1.388(3)
C11 C12 1.371(4)
C12 C13 1.376(4)
C13 C14 1.388(4)
C14 O2 1.356(3)
C15 O2 1.428(3)
C16 C17 1.392(3)
C16 C21 1.411(3)
C16 P1 1.841(2)
C17 C18 1.388(3)
C18 C19 1.371(4)
C19 C20 1.388(4)
C20 C21 1.393(3)
C21 P2 1.786(2)
C22 O4 1.473(3)
C22 C23 1.498(4)
C24 O5 1.466(3)
C24 C25 1.481(4)
C26 N1 1.348(3)
C26 C27 1.379(4)
C26 C31 1.500(4)
C27 C28 1.371(5)
C28 C29 1.372(5)
C29 C30 1.393(4)
C30 N1 1.342(3)
C30 C32 1.499(4)
F1 Sb1 1.858(2)
F2 Sb1 1.8545(17)
F3 Sb1 1.8725(18)
F4 Sb1 1.8721(18)
F5 Sb1 1.8731(17)
F6 Sb1 1.8781(16)
N1 Pd1 2.127(2)
O3 P2 1.4852(17)
O3 Pd1 2.1639(17)
O4 P2 1.5619(18)
O5 P2 1.5601(18)
P1 Pd1 2.2353(6)

loop_
_geom_torsion_atom_site_label_1
_geom_torsion_atom_site_label_2
_geom_torsion_atom_site_label_3
_geom_torsion_atom_site_label_4
_geom_torsion
C7 C2 C3 C4 1.6(3)
P1 C2 C3 C4 175.44(18)
C2 C3 C4 C5 0.9(4)
C3 C4 C5 C6 -1.7(4)
C4 C5 C6 C7 0.0(4)
C5 C6 C7 O1 -178.4(2)
C5 C6 C7 C2 2.5(3)
C3 C2 C7 O1 177.5(2)
P1 C2 C7 O1 3.5(3)
C3 C2 C7 C6 -3.3(3)
P1 C2 C7 C6 -177.31(18)
C14 C9 C10 C11 0.6(4)
P1 C9 C10 C11 -174.2(2)
C9 C10 C11 C12 1.4(4)
C10 C11 C12 C13 -1.7(4)
C11 C12 C13 C14 -0.1(4)
C12 C13 C14 O2 -177.4(2)
C12 C13 C14 C9 2.2(4)
C10 C9 C14 O2 177.2(2)
P1 C9 C14 O2 -8.1(3)
C10 C9 C14 C13 -2.4(4)
P1 C9 C14 C13 172.23(19)
C21 C16 C17 C18 1.2(3)
P1 C16 C17 C18 -179.94(19)
C16 C17 C18 C19 -0.7(4)
C17 C18 C19 C20 -0.7(4)
C18 C19 C20 C21 1.4(4)
C19 C20 C21 C16 -0.8(3)
C19 C20 C21 P2 -178.15(19)
C17 C16 C21 C20 -0.5(3)
P1 C16 C21 C20 -179.27(17)
C17 C16 C21 P2 176.77(18)
P1 C16 C21 P2 -2.0(3)
N1 C26 C27 C28 2.0(4)
C31 C26 C27 C28 -177.4(3)
C26 C27 C28 C29 -0.4(4)
C27 C28 C29 C30 -1.2(4)
C28 C29 C30 N1 1.2(4)
C28 C29 C30 C32 -178.6(3)
C29 C30 N1 C26 0.4(4)
C32 C30 N1 C26 -179.8(2)
C29 C30 N1 Pd1 -169.10(19)
C32 C30 N1 Pd1 10.7(3)
C27 C26 N1 C30 -2.1(4)
C31 C26 N1 C30 177.4(2)
C27 C26 N1 Pd1 167.5(2)
C31 C26 N1 Pd1 -13.1(3)
C6 C7 O1 C8 8.2(3)
C2 C7 O1 C8 -172.7(2)
C13 C14 O2 C15 -16.9(4)
C9 C14 O2 C15 163.5(2)
C23 C22 O4 P2 69.5(3)
C25 C24 O5 P2 140.9(2)
C3 C2 P1 C9 11.6(2)
C7 C2 P1 C9 -174.57(18)
C3 C2 P1 C16 122.7(2)
C7 C2 P1 C16 -63.5(2)
C3 C2 P1 Pd1 -114.70(19)
C7 C2 P1 Pd1 59.17(19)
C10 C9 P1 C2 -120.6(2)
C14 C9 P1 C2 64.7(2)
C10 C9 P1 C16 128.5(2)
C14 C9 P1 C16 -46.2(2)
C10 C9 P1 Pd1 5.2(2)
C14 C9 P1 Pd1 -169.45(18)
C17 C16 P1 C2 -18.6(2)
C21 C16 P1 C2 160.22(18)
C17 C16 P1 C9 94.0(2)
C21 C16 P1 C9 -87.2(2)
C17 C16 P1 Pd1 -141.71(17)
C21 C16 P1 Pd1 37.1(2)
Pd1 O3 P2 O5 -57.49(13)
Pd1 O3 P2 O4 -178.23(10)
Pd1 O3 P2 C21 64.02(13)
C24 O5 P2 O3 177.61(19)
C24 O5 P2 O4 -59.5(2)
C24 O5 P2 C21 53.2(2)
C22 O4 P2 O3 31.8(2)
C22 O4 P2 O5 -89.7(2)
C22 O4 P2 C21 154.87(18)
C20 C21 P2 O3 122.02(18)
C16 C21 P2 O3 -55.3(2)
C20 C21 P2 O5 -115.72(18)
C16 C21 P2 O5 67.0(2)
C20 C21 P2 O4 -0.2(2)
C16 C21 P2 O4 -177.49(18)
C30 N1 Pd1 C1 -86.48(19)
C26 N1 Pd1 C1 104.0(2)
C30 N1 Pd1 O3 94.92(19)
C26 N1 Pd1 O3 -74.65(19)
P2 O3 Pd1 N1 158.86(12)
P2 O3 Pd1 P1 -24.65(11)
C2 P1 Pd1 C1 40.44(11)
C9 P1 Pd1 C1 -82.07(11)
C16 P1 Pd1 C1 158.73(11)
C2 P1 Pd1 O3 -140.66(10)
C9 P1 Pd1 O3 96.83(10)
C16 P1 Pd1 O3 -22.37(9)
